data_7055394
loop_
_publ_author_name
'Shen, Fu-Xing'
'Huang, Wei'
'Yamamoto, Takashi'
'Einaga, Yasuaki'
'Wu, Dayu'

_publ_section_title
;
 Preparation of dihydroquinazoline carbohydrazone Fe(ii) complexes for
 spin crossover
;
_journal_issue 5
_journal_name_full 'New J. Chem.'
_journal_page_first 4534
_journal_paper_doi 10.1039/C5NJ03095A
_journal_volume 40
_journal_year 2016
_chemical_formula_moiety 'C42 H34 Fe N8 O4, 2(Cl O4), O'
_chemical_formula_sum 'C42 H35.33 Cl2 Fe N8 O12.67'
_chemical_formula_weight 981.52
_space_group_crystal_system orthorhombic
_space_group_IT_number 43
_space_group_name_Hall 'F 2 -2d'
_space_group_name_H-M_alt 'F d d 2'
_symmetry_space_group_name_Hall 'F 2 -2d'
_symmetry_space_group_name_H-M 'F d d 2'
_atom_sites_solution_hydrogens mixed
_audit_creation_method SHELXL-2014/7
_audit_update_record
;
2016-02-20 deposited with the CCDC.
2016-02-29 downloaded from the CCDC.
;
_cell_angle_alpha 90
_cell_angle_beta 90
_cell_angle_gamma 90
_cell_formula_units_Z 8
_cell_length_a 33.402(6)
_cell_length_b 15.304(3)
_cell_length_c 19.044(3)
_cell_measurement_reflns_used 2943
_cell_measurement_temperature 296(2)
_cell_measurement_theta_max 21.78
_cell_measurement_theta_min 2.45
_cell_volume 9735(3)
_computing_cell_refinement 'Bruker SMART'
_computing_data_collection 'Bruker SMART'
_computing_data_reduction 'Bruker SAINT'
_computing_molecular_graphics 'Bruker SHELXTL'
_computing_publication_material 'Bruker SHELXTL'
_computing_structure_refinement 'SHELXL-2014/7 (Sheldrick, 2014)'
_computing_structure_solution 'SHELXL-2014/7 (Sheldrick, 2014)'
_diffrn_ambient_temperature 296(2)
_diffrn_measured_fraction_theta_full 1.000
_diffrn_measured_fraction_theta_max 1.000
_diffrn_measurement_device_type 'Bruker APEX-II CCD'
_diffrn_measurement_method 'phi and omega scans'
_diffrn_radiation_type MoK\a
_diffrn_radiation_wavelength 0.71073
_diffrn_reflns_av_R_equivalents 0.0545
_diffrn_reflns_av_unetI/netI 0.0511
_diffrn_reflns_Laue_measured_fraction_full 1.000
_diffrn_reflns_Laue_measured_fraction_max 1.000
_diffrn_reflns_limit_h_max 39
_diffrn_reflns_limit_h_min -39
_diffrn_reflns_limit_k_max 18
_diffrn_reflns_limit_k_min -18
_diffrn_reflns_limit_l_max 22
_diffrn_reflns_limit_l_min -18
_diffrn_reflns_number 12941
_diffrn_reflns_point_group_measured_fraction_full 0.898
_diffrn_reflns_point_group_measured_fraction_max 0.898
_diffrn_reflns_theta_full 24.996
_diffrn_reflns_theta_max 24.996
_diffrn_reflns_theta_min 1.813
_diffrn_source 'fine-focus sealed tube'
_exptl_absorpt_coefficient_mu 0.486
_exptl_absorpt_correction_T_max 0.839
_exptl_absorpt_correction_T_min 0.806
_exptl_absorpt_correction_type multi-scan
_exptl_absorpt_process_details 'SADABS: Bruker, 2000'
_exptl_crystal_colour dark-red
_exptl_crystal_density_diffrn 1.339
_exptl_crystal_description block
_exptl_crystal_F_000 4037
_exptl_crystal_size_max 0.450
_exptl_crystal_size_mid 0.370
_exptl_crystal_size_min 0.360
_refine_diff_density_max 0.741
_refine_diff_density_min -0.505
_refine_diff_density_rms 0.124
_refine_ls_abs_structure_details
;
 Flack x determined using 1014 quotients [(I+)-(I-)]/[(I+)+(I-)]
 (Parsons, Flack and Wagner, Acta Cryst. B69 (2013) 249-259).
;
_refine_ls_abs_structure_Flack 0.036(17)
_refine_ls_extinction_method none
_refine_ls_goodness_of_fit_ref 1.017
_refine_ls_hydrogen_treatment constr
_refine_ls_matrix_type full
_refine_ls_number_parameters 353
_refine_ls_number_reflns 3868
_refine_ls_number_restraints 504
_refine_ls_restrained_S_all 1.086
_refine_ls_R_factor_all 0.1077
_refine_ls_R_factor_gt 0.0911
_refine_ls_shift/su_max 0.000
_refine_ls_shift/su_mean 0.000
_refine_ls_structure_factor_coef Fsqd
_refine_ls_weighting_details 'w=1/[\s^2^(Fo^2^)+(0.2000P)^2^] where P=(Fo^2^+2Fc^2^)/3'
_refine_ls_weighting_scheme calc
_refine_ls_wR_factor_gt 0.2336
_refine_ls_wR_factor_ref 0.2491
_reflns_Friedel_coverage 0.739
_reflns_Friedel_fraction_full 0.788
_reflns_Friedel_fraction_max 0.788
_reflns_number_gt 3021
_reflns_number_total 3868
_reflns_threshold_expression 'I > 2\s(I)'
_cod_data_source_file c5nj03095a1.cif
_cod_data_source_block 4-296K
_cod_depositor_comments
;
The following automatic conversions were performed:

'_exptl_absorpt_correction_type' value 'multi-Scan' changed to
'multi-scan' according to
/usr/data/users/saulius/crontab/automatic-downloads/rss-feeds/RSC/lib/dictionaries/cif_core.dic
dictionary named 'cif_core.dic' version 2.4.2 from 2011-04-26.

Automatic conversion script
Id: cif_fix_values 4268 2015-11-12 08:31:59Z antanas 

 Adding full bibliography for 7055389--7055395.cif.
;
_cod_original_cell_volume 9734(3)
_cod_database_code 7055394
_shelx_shelxl_version_number 2014/7
_shelx_space_group_comment
;
The symmetry employed for this shelxl refinement is uniquely defined
by the following loop, which should always be used as a source of
symmetry information in preference to the above space-group names.
They are only intended as comments.
;
_shelx_estimated_absorpt_t_min 0.811
_shelx_estimated_absorpt_t_max 0.844

loop_
_space_group_symop_operation_xyz
'x, y, z'
'-x, -y, z'
'-x+1/4, y+1/4, z+1/4'
'x+1/4, -y+1/4, z+1/4'
'x, y+1/2, z+1/2'
'-x, -y+1/2, z+1/2'
'-x+1/4, y+3/4, z+3/4'
'x+1/4, -y+3/4, z+3/4'
'x+1/2, y, z+1/2'
'-x+1/2, -y, z+1/2'
'-x+3/4, y+1/4, z+3/4'
'x+3/4, -y+1/4, z+3/4'
'x+1/2, y+1/2, z'
'-x+1/2, -y+1/2, z'
'-x+3/4, y+3/4, z+1/4'
'x+3/4, -y+3/4, z+1/4'

loop_
_atom_site_label
_atom_site_type_symbol
_atom_site_fract_x
_atom_site_fract_y
_atom_site_fract_z
_atom_site_U_iso_or_equiv
_atom_site_adp_type
_atom_site_occupancy
_atom_site_site_symmetry_order
_atom_site_calc_flag
_atom_site_refinement_flags_posn
_atom_site_refinement_flags_adp
_atom_site_refinement_flags_occupancy
_atom_site_disorder_assembly
_atom_site_disorder_group
Fe1 Fe 0.0000 0.5000 0.27761(10) 0.0567(5) Uani 1 2 d S T P . .
N2 N 0.02095(19) 0.3708(5) 0.2561(4) 0.0592(17) Uani 1 1 d . . . . .
N3 N 0.04678(19) 0.3623(5) 0.2016(4) 0.0614(17) Uani 1 1 d . . . . .
N1 N -0.0254(2) 0.4205(6) 0.3586(4) 0.073(2) Uani 1 1 d . U . . .
C14 C 0.0865(2) 0.4422(7) 0.1160(5) 0.066(2) Uani 1 1 d . . . . .
C9 C 0.1018(3) 0.3601(8) 0.0933(6) 0.078(3) Uani 1 1 d . . . . .
N4 N 0.0907(3) 0.2866(7) 0.1247(5) 0.086(3) Uani 1 1 d . . . . .
H4 H 0.1053 0.2411 0.1177 0.104 Uiso 1 1 calc R U . . .
C15 C 0.0582(2) 0.4416(5) 0.1739(4) 0.0574(19) Uani 1 1 d . . . . .
C16 C 0.0066(3) 0.3091(6) 0.2918(5) 0.070(2) Uani 1 1 d . . . . .
H16 H 0.0122 0.2510 0.2816 0.084 Uiso 1 1 calc R U . . .
C8 C 0.0551(3) 0.2765(7) 0.1712(6) 0.075(3) Uani 1 1 d D . . . .
C13 C 0.0983(3) 0.5158(9) 0.0845(6) 0.085(3) Uani 1 1 d . . . . .
H13 H 0.0870 0.5686 0.0984 0.102 Uiso 1 1 calc R U . . .
C10 C 0.1307(3) 0.3599(9) 0.0387(6) 0.089(3) Uani 1 1 d . U . . .
H10 H 0.1421 0.3079 0.0233 0.107 Uiso 1 1 calc R U . . .
O1 O 0.04538(17) 0.5100(4) 0.1998(3) 0.0634(15) Uani 1 1 d . . . . .
C11 C 0.1416(3) 0.4394(10) 0.0089(7) 0.100(4) Uani 1 1 d . U . . .
H11 H 0.1597 0.4392 -0.0282 0.120 Uiso 1 1 calc R U . . .
C17 C -0.0192(3) 0.3340(7) 0.3500(5) 0.073(2) Uani 1 1 d . U . . .
C12 C 0.1272(4) 0.5159(10) 0.0309(8) 0.101(4) Uani 1 1 d . U . . .
H12 H 0.1360 0.5680 0.0112 0.121 Uiso 1 1 calc R U . . .
C20 C -0.0650(4) 0.3884(13) 0.4589(8) 0.114(4) Uani 1 1 d . U . . .
H20 H -0.0799 0.4078 0.4971 0.137 Uiso 1 1 calc R U . . .
C21 C -0.0479(4) 0.4465(10) 0.4134(7) 0.097(3) Uani 1 1 d . U . . .
H21 H -0.0518 0.5060 0.4206 0.116 Uiso 1 1 calc R U . . .
C18 C -0.0366(4) 0.2739(11) 0.3942(8) 0.103(4) Uani 1 1 d . U . . .
H18 H -0.0325 0.2142 0.3880 0.124 Uiso 1 1 calc R U . . .
C19 C -0.0600(4) 0.3050(12) 0.4474(8) 0.113(4) Uani 1 1 d . U . . .
H19 H -0.0728 0.2652 0.4766 0.136 Uiso 1 1 calc R U . . .
Cl1 Cl 0.11164(8) 0.3077(3) 0.37125(18) 0.1076(11) Uani 1 1 d D U . . .
O12 O 0.1483(3) 0.3162(10) 0.4074(8) 0.205(7) Uani 1 1 d D U . . .
O13 O 0.1146(5) 0.2434(8) 0.3171(6) 0.177(6) Uani 1 1 d D U . . .
O14 O 0.1050(4) 0.3907(6) 0.3345(7) 0.157(5) Uani 1 1 d D U . . .
O2 O 0.0110(6) 0.3344(11) 0.0615(11) 0.102(3) Uani 0.523 1 d D U P A 1
C7 C 0.0178(5) 0.2239(12) 0.1474(11) 0.100(4) Uani 0.523 1 d DG U P A 1
C6 C 0.0053(5) 0.1450(12) 0.1763(10) 0.108(4) Uani 0.523 1 d G U P A 1
H6 H 0.0194 0.1206 0.2136 0.129 Uiso 0.523 1 calc R U P A 1
C5 C -0.0282(6) 0.1028(10) 0.1495(12) 0.117(4) Uani 0.523 1 d G U P A 1
H5 H -0.0366 0.0500 0.1688 0.140 Uiso 0.523 1 calc R U P A 1
C4 C -0.0493(5) 0.1393(12) 0.0938(11) 0.115(5) Uani 0.523 1 d G U P A 1
H4A H -0.0717 0.1110 0.0759 0.138 Uiso 0.523 1 calc R U P A 1
C3 C -0.0368(5) 0.2182(13) 0.0649(10) 0.108(4) Uani 0.523 1 d G U P A 1
H3 H -0.0509 0.2426 0.0276 0.130 Uiso 0.523 1 calc R U P A 1
C2 C -0.0033(6) 0.2604(11) 0.0917(11) 0.102(3) Uani 0.523 1 d DG U P A 1
C1 C -0.0147(10) 0.361(2) 0.0066(18) 0.118(6) Uani 0.523 1 d D U P A 1
H1A H -0.0001 0.3620 -0.0368 0.177 Uiso 0.523 1 calc R U P A 1
H1B H -0.0248 0.4187 0.0165 0.177 Uiso 0.523 1 calc R U P A 1
H1C H -0.0367 0.3210 0.0029 0.177 Uiso 0.523 1 calc R U P A 1
O1W O 0.0861(16) 0.023(3) 0.341(2) 0.165(16) Uani 0.3333 1 d . . P . .
H1WA H 0.0746 0.0070 0.3036 0.198 Uiso 0.3333 1 d R U P . .
H1WB H 0.0925 -0.0139 0.3723 0.198 Uiso 0.3333 1 d R U P . .
O11 O 0.0787(4) 0.2909(12) 0.4150(8) 0.255(8) Uani 1 1 d D U . . .
C7A C 0.0183(6) 0.2444(12) 0.1291(12) 0.096(4) Uani 0.477 1 d DG U P A 2
C6A C 0.0048(6) 0.1611(12) 0.1459(11) 0.106(4) Uani 0.477 1 d G U P A 2
H6A H 0.0177 0.1287 0.1804 0.127 Uiso 0.477 1 calc R U P A 2
C5A C -0.0281(6) 0.1261(11) 0.1110(13) 0.113(4) Uani 0.477 1 d G U P A 2
H5A H -0.0371 0.0704 0.1222 0.135 Uiso 0.477 1 calc R U P A 2
C4A C -0.0475(5) 0.1745(14) 0.0594(13) 0.114(5) Uani 0.477 1 d G U P A 2
H4AA H -0.0694 0.1511 0.0361 0.136 Uiso 0.477 1 calc R U P A 2
C3A C -0.0339(6) 0.2578(13) 0.0426(11) 0.106(4) Uani 0.477 1 d G U P A 2
H3A H -0.0469 0.2902 0.0081 0.127 Uiso 0.477 1 calc R U P A 2
C2A C -0.0011(6) 0.2928(11) 0.0775(13) 0.101(4) Uani 0.477 1 d DG U P A 2
O2A O 0.0150(8) 0.3716(13) 0.0623(14) 0.113(4) Uani 0.477 1 d D U P A 2
C1A C -0.0030(9) 0.415(2) 0.0048(17) 0.106(7) Uani 0.477 1 d D U P A 2
H1AA H -0.0100 0.3724 -0.0305 0.159 Uiso 0.477 1 calc R U P A 2
H1AB H 0.0155 0.4560 -0.0146 0.159 Uiso 0.477 1 calc R U P A 2
H1AC H -0.0267 0.4444 0.0203 0.159 Uiso 0.477 1 calc R U P A 2

loop_
_atom_site_aniso_label
_atom_site_aniso_U_11
_atom_site_aniso_U_22
_atom_site_aniso_U_33
_atom_site_aniso_U_23
_atom_site_aniso_U_13
_atom_site_aniso_U_12
Fe1 0.0536(8) 0.0714(9) 0.0449(8) 0.000 0.000 0.0080(7)
N2 0.056(3) 0.076(4) 0.046(4) -0.001(3) -0.014(3) 0.006(3)
N3 0.056(3) 0.084(5) 0.044(4) -0.004(3) -0.007(3) 0.011(3)
N1 0.060(4) 0.105(5) 0.054(4) 0.012(4) 0.001(3) 0.002(4)
C14 0.049(4) 0.098(6) 0.052(5) -0.016(4) 0.001(3) 0.006(4)
C9 0.052(4) 0.118(8) 0.065(6) -0.039(6) -0.011(4) 0.015(5)
N4 0.085(5) 0.095(6) 0.079(6) -0.024(5) -0.003(5) 0.032(5)
C15 0.053(4) 0.073(5) 0.046(4) -0.014(4) -0.004(3) 0.006(3)
C16 0.076(5) 0.069(5) 0.065(7) 0.011(4) -0.018(4) 0.002(4)
C8 0.062(5) 0.083(5) 0.079(7) -0.022(5) -0.010(4) 0.009(4)
C13 0.069(5) 0.123(8) 0.064(6) -0.010(6) 0.010(5) -0.006(5)
C10 0.062(5) 0.134(8) 0.071(6) -0.037(6) -0.003(4) 0.020(5)
O1 0.062(3) 0.075(4) 0.053(3) -0.003(3) 0.004(3) 0.002(2)
C11 0.072(5) 0.150(10) 0.078(7) -0.027(7) 0.007(5) 0.000(6)
C17 0.066(5) 0.096(6) 0.057(5) 0.017(5) -0.009(4) -0.008(4)
C12 0.082(6) 0.141(8) 0.079(7) -0.004(7) 0.020(6) -0.017(6)
C20 0.087(6) 0.178(11) 0.077(7) 0.022(8) 0.013(6) 0.003(7)
C21 0.084(6) 0.132(8) 0.074(7) 0.008(6) 0.014(5) 0.008(6)
C18 0.089(7) 0.124(8) 0.098(8) 0.047(7) -0.008(6) -0.016(6)
C19 0.091(7) 0.156(10) 0.093(8) 0.041(8) -0.002(6) -0.026(7)
Cl1 0.0796(16) 0.148(3) 0.096(2) -0.010(2) -0.0031(15) -0.0225(17)
O12 0.162(11) 0.236(14) 0.216(15) -0.013(12) -0.059(11) -0.024(10)
O13 0.193(12) 0.178(11) 0.159(12) -0.038(9) -0.012(11) -0.017(8)
O14 0.147(9) 0.157(9) 0.166(11) 0.017(8) -0.022(8) -0.025(7)
O2 0.098(6) 0.109(6) 0.100(6) -0.012(6) -0.020(5) 0.002(6)
C7 0.096(6) 0.104(7) 0.100(7) -0.016(6) -0.009(6) -0.003(6)
C6 0.107(6) 0.107(7) 0.108(7) -0.013(6) -0.007(6) -0.010(6)
C5 0.116(7) 0.117(7) 0.118(8) -0.011(7) -0.010(7) -0.010(6)
C4 0.110(7) 0.120(7) 0.114(8) -0.008(7) -0.011(7) -0.009(6)
C3 0.102(6) 0.115(7) 0.108(6) -0.009(6) -0.014(6) -0.009(6)
C2 0.096(5) 0.109(6) 0.100(6) -0.012(5) -0.012(5) 0.001(5)
C1 0.117(11) 0.128(11) 0.110(11) -0.006(10) -0.018(10) 0.001(10)
O1W 0.21(4) 0.20(3) 0.08(2) -0.04(2) -0.01(2) 0.05(3)
O11 0.235(15) 0.312(16) 0.217(16) 0.031(15) 0.023(14) -0.033(15)
C7A 0.091(6) 0.104(6) 0.095(6) -0.014(6) -0.011(6) -0.003(5)
C6A 0.104(6) 0.109(6) 0.105(7) -0.013(6) -0.012(6) -0.010(5)
C5A 0.110(6) 0.117(6) 0.112(7) -0.011(6) -0.009(6) -0.013(6)
C4A 0.110(7) 0.117(8) 0.114(8) -0.008(7) -0.012(7) -0.010(7)
C3A 0.101(6) 0.113(7) 0.104(7) -0.010(6) -0.016(6) 0.001(6)
C2A 0.095(6) 0.109(6) 0.099(6) -0.012(6) -0.010(5) 0.001(5)
O2A 0.110(7) 0.122(8) 0.106(7) -0.011(7) -0.018(6) 0.005(7)
C1A 0.103(12) 0.115(12) 0.101(12) -0.006(12) -0.016(10) 0.023(11)

loop_
_atom_type_symbol
_atom_type_description
_atom_type_scat_dispersion_real
_atom_type_scat_dispersion_imag
_atom_type_scat_source
C C 0.0033 0.0016 'International Tables Vol C Tables 4.2.6.8 and 6.1.1.4'
H H 0.0000 0.0000 'International Tables Vol C Tables 4.2.6.8 and 6.1.1.4'
Cl Cl 0.1484 0.1585 'International Tables Vol C Tables 4.2.6.8 and 6.1.1.4'
Fe Fe 0.3463 0.8444 'International Tables Vol C Tables 4.2.6.8 and 6.1.1.4'
N N 0.0061 0.0033 'International Tables Vol C Tables 4.2.6.8 and 6.1.1.4'
O O 0.0106 0.0060 'International Tables Vol C Tables 4.2.6.8 and 6.1.1.4'

loop_
_geom_angle_atom_site_label_1
_geom_angle_atom_site_label_2
_geom_angle_atom_site_label_3
_geom_angle
_geom_angle_site_symmetry_1
_geom_angle_site_symmetry_3
O1 Fe1 O1 91.6(3) . 2_565
O1 Fe1 N2 72.5(3) . .
O1 Fe1 N2 91.9(2) 2_565 .
O1 Fe1 N2 91.9(2) . 2_565
O1 Fe1 N2 72.5(3) 2_565 2_565
N2 Fe1 N2 157.9(4) . 2_565
O1 Fe1 N1 100.3(3) . 2_565
O1 Fe1 N1 145.7(3) 2_565 2_565
N2 Fe1 N1 122.3(3) . 2_565
N2 Fe1 N1 75.1(3) 2_565 2_565
O1 Fe1 N1 145.7(3) . .
O1 Fe1 N1 100.3(3) 2_565 .
N2 Fe1 N1 75.1(3) . .
N2 Fe1 N1 122.3(3) 2_565 .
N1 Fe1 N1 87.8(5) 2_565 .
C16 N2 N3 125.8(8) . .
C16 N2 Fe1 117.7(6) . .
N3 N2 Fe1 116.3(5) . .
N2 N3 C15 112.7(6) . .
N2 N3 C8 120.7(8) . .
C15 N3 C8 125.9(7) . .
C21 N1 C17 118.1(10) . .
C21 N1 Fe1 127.7(9) . .
C17 N1 Fe1 114.1(6) . .
C13 C14 C9 120.1(9) . .
C13 C14 C15 122.6(9) . .
C9 C14 C15 117.3(10) . .
N4 C9 C10 121.2(9) . .
N4 C9 C14 120.7(9) . .
C10 C9 C14 118.0(12) . .
C9 N4 C8 125.4(8) . .
C9 N4 H4 117.3 . .
C8 N4 H4 117.3 . .
O1 C15 N3 119.8(7) . .
O1 C15 C14 121.7(8) . .
N3 C15 C14 118.5(7) . .
N2 C16 C17 116.2(9) . .
N2 C16 H16 121.9 . .
C17 C16 H16 121.9 . .
N3 C8 N4 107.1(8) . .
N3 C8 C7A 109.8(11) . .
N4 C8 C7A 111.1(12) . .
N3 C8 C7 115.3(11) . .
N4 C8 C7 121.5(12) . .
C14 C13 C12 122.0(12) . .
C14 C13 H13 119.0 . .
C12 C13 H13 119.0 . .
C11 C10 C9 118.3(10) . .
C11 C10 H10 120.8 . .
C9 C10 H10 120.8 . .
C15 O1 Fe1 117.8(5) . .
C12 C11 C10 123.0(11) . .
C12 C11 H11 118.5 . .
C10 C11 H11 118.5 . .
N1 C17 C18 121.1(12) . .
N1 C17 C16 116.2(8) . .
C18 C17 C16 122.7(12) . .
C11 C12 C13 118.4(13) . .
C11 C12 H12 120.8 . .
C13 C12 H12 120.8 . .
C19 C20 C21 118.3(14) . .
C19 C20 H20 120.8 . .
C21 C20 H20 120.8 . .
N1 C21 C20 122.2(14) . .
N1 C21 H21 118.9 . .
C20 C21 H21 118.9 . .
C19 C18 C17 117.5(15) . .
C19 C18 H18 121.2 . .
C17 C18 H18 121.2 . .
C20 C19 C18 122.6(14) . .
C20 C19 H19 118.7 . .
C18 C19 H19 118.7 . .
O11 Cl1 O12 114.1(7) . .
O11 Cl1 O13 110.8(6) . .
O12 Cl1 O13 110.9(6) . .
O11 Cl1 O14 108.8(7) . .
O12 Cl1 O14 106.6(6) . .
O13 Cl1 O14 105.2(6) . .
C2 O2 C1 110(2) . .
C6 C7 C2 120.0 . .
C6 C7 C8 125.1(12) . .
C2 C7 C8 114.9(12) . .
C7 C6 C5 120.0 . .
C7 C6 H6 120.0 . .
C5 C6 H6 120.0 . .
C4 C5 C6 120.0 . .
C4 C5 H5 120.0 . .
C6 C5 H5 120.0 . .
C5 C4 C3 120.0 . .
C5 C4 H4A 120.0 . .
C3 C4 H4A 120.0 . .
C4 C3 C2 120.0 . .
C4 C3 H3 120.0 . .
C2 C3 H3 120.0 . .
O2 C2 C3 121.1(14) . .
O2 C2 C7 118.7(14) . .
C3 C2 C7 120.0 . .
O2 C1 H1A 109.5 . .
O2 C1 H1B 109.5 . .
H1A C1 H1B 109.5 . .
O2 C1 H1C 109.5 . .
H1A C1 H1C 109.5 . .
H1B C1 H1C 109.5 . .
H1WA O1W H1WB 120.0 . .
C6A C7A C2A 120.0 . .
C6A C7A C8 115.5(12) . .
C2A C7A C8 124.5(12) . .
C7A C6A C5A 120.0 . .
C7A C6A H6A 120.0 . .
C5A C6A H6A 120.0 . .
C6A C5A C4A 120.0 . .
C6A C5A H5A 120.0 . .
C4A C5A H5A 120.0 . .
C3A C4A C5A 120.0 . .
C3A C4A H4AA 120.0 . .
C5A C4A H4AA 120.0 . .
C4A C3A C2A 120.0 . .
C4A C3A H3A 120.0 . .
C2A C3A H3A 120.0 . .
O2A C2A C3A 123.7(16) . .
O2A C2A C7A 116.2(16) . .
C3A C2A C7A 120.0 . .
C2A O2A C1A 114(2) . .
O2A C1A H1AA 109.5 . .
O2A C1A H1AB 109.5 . .
H1AA C1A H1AB 109.5 . .
O2A C1A H1AC 109.5 . .
H1AA C1A H1AC 109.5 . .
H1AB C1A H1AC 109.5 . .

loop_
_geom_bond_atom_site_label_1
_geom_bond_atom_site_label_2
_geom_bond_distance
_geom_bond_site_symmetry_2
Fe1 O1 2.125(6) .
Fe1 O1 2.125(6) 2_565
Fe1 N2 2.137(7) .
Fe1 N2 2.138(7) 2_565
Fe1 N1 2.141(8) 2_565
Fe1 N1 2.141(8) .
N2 C16 1.258(12) .
N2 N3 1.355(10) .
N3 C15 1.378(12) .
N3 C8 1.463(12) .
N1 C21 1.344(15) .
N1 C17 1.350(15) .
C14 C13 1.336(16) .
C14 C9 1.424(14) .
C14 C15 1.451(12) .
C9 N4 1.327(16) .
C9 C10 1.419(16) .
N4 C8 1.489(15) .
N4 H4 0.8600 .
C15 O1 1.233(10) .
C16 C17 1.455(15) .
C16 H16 0.9300 .
C8 C7A 1.548(14) .
C8 C7 1.553(14) .
C13 C12 1.405(16) .
C13 H13 0.9300 .
C10 C11 1.39(2) .
C10 H10 0.9300 .
C11 C12 1.33(2) .
C11 H11 0.9300 .
C17 C18 1.375(16) .
C12 H12 0.9300 .
C20 C19 1.31(2) .
C20 C21 1.367(19) .
C20 H20 0.9300 .
C21 H21 0.9300 .
C18 C19 1.37(2) .
C18 H18 0.9300 .
C19 H19 0.9300 .
Cl1 O11 1.404(8) .
Cl1 O12 1.412(7) .
Cl1 O13 1.428(8) .
Cl1 O14 1.467(7) .
O2 C2 1.357(12) .
O2 C1 1.41(3) .
C7 C6 1.3900 .
C7 C2 1.3900 .
C6 C5 1.3900 .
C6 H6 0.9300 .
C5 C4 1.3900 .
C5 H5 0.9300 .
C4 C3 1.3900 .
C4 H4A 0.9300 .
C3 C2 1.3900 .
C3 H3 0.9300 .
C1 H1A 0.9600 .
C1 H1B 0.9600 .
C1 H1C 0.9600 .
O1W H1WA 0.8499 .
O1W H1WB 0.8503 .
C7A C6A 1.3900 .
C7A C2A 1.3900 .
C6A C5A 1.3900 .
C6A H6A 0.9300 .
C5A C4A 1.3900 .
C5A H5A 0.9300 .
C4A C3A 1.3900 .
C4A H4AA 0.9300 .
C3A C2A 1.3900 .
C3A H3A 0.9300 .
C2A O2A 1.351(16) .
O2A C1A 1.41(3) .
C1A H1AA 0.9600 .
C1A H1AB 0.9600 .
C1A H1AC 0.9600 .

loop_
_geom_torsion_atom_site_label_1
_geom_torsion_atom_site_label_2
_geom_torsion_atom_site_label_3
_geom_torsion_atom_site_label_4
_geom_torsion
C16 N2 N3 C15 -178.2(7)
Fe1 N2 N3 C15 6.3(8)
C16 N2 N3 C8 10.9(11)
Fe1 N2 N3 C8 -164.6(6)
C13 C14 C9 N4 179.1(10)
C15 C14 C9 N4 -0.6(12)
C13 C14 C9 C10 2.4(13)
C15 C14 C9 C10 -177.4(8)
C10 C9 N4 C8 -166.4(9)
C14 C9 N4 C8 16.9(14)
N2 N3 C15 O1 1.1(10)
C8 N3 C15 O1 171.4(8)
N2 N3 C15 C14 178.9(6)
C8 N3 C15 C14 -10.8(12)
C13 C14 C15 O1 -4.3(13)
C9 C14 C15 O1 175.4(8)
C13 C14 C15 N3 177.9(9)
C9 C14 C15 N3 -2.4(11)
N3 N2 C16 C17 177.3(7)
Fe1 N2 C16 C17 -7.2(9)
N2 N3 C8 N4 -167.5(7)
C15 N3 C8 N4 22.9(11)
N2 N3 C8 C7A 71.8(13)
C15 N3 C8 C7A -97.8(13)
N2 N3 C8 C7 53.9(13)
C15 N3 C8 C7 -115.6(12)
C9 N4 C8 N3 -26.2(12)
C9 N4 C8 C7A 93.6(13)
C9 N4 C8 C7 109.3(14)
C9 C14 C13 C12 -3.0(16)
C15 C14 C13 C12 176.7(10)
N4 C9 C10 C11 -178.8(10)
C14 C9 C10 C11 -2.0(14)
N3 C15 O1 Fe1 -8.0(10)
C14 C15 O1 Fe1 174.2(5)
C9 C10 C11 C12 2.5(18)
C21 N1 C17 C18 2.6(14)
Fe1 N1 C17 C18 -174.3(8)
C21 N1 C17 C16 -177.5(9)
Fe1 N1 C17 C16 5.6(10)
N2 C16 C17 N1 0.9(12)
N2 C16 C17 C18 -179.1(9)
C10 C11 C12 C13 -3(2)
C14 C13 C12 C11 3(2)
C17 N1 C21 C20 -1.5(16)
Fe1 N1 C21 C20 174.9(9)
C19 C20 C21 N1 -2(2)
N1 C17 C18 C19 -0.7(18)
C16 C17 C18 C19 179.4(11)
C21 C20 C19 C18 4(2)
C17 C18 C19 C20 -3(2)
N3 C8 C7 C6 -115.6(15)
N4 C8 C7 C6 112.3(16)
N3 C8 C7 C2 65.8(16)
N4 C8 C7 C2 -66.3(16)
C2 C7 C6 C5 0.0
C8 C7 C6 C5 -178(2)
C7 C6 C5 C4 0.0
C6 C5 C4 C3 0.0
C5 C4 C3 C2 0.0
C1 O2 C2 C3 5(3)
C1 O2 C2 C7 -180(2)
C4 C3 C2 O2 176(2)
C4 C3 C2 C7 0.0
C6 C7 C2 O2 -176(2)
C8 C7 C2 O2 3(2)
C6 C7 C2 C3 0.0
C8 C7 C2 C3 178.6(19)
N3 C8 C7A C6A -128.2(13)
N4 C8 C7A C6A 113.5(14)
N3 C8 C7A C2A 51.9(19)
N4 C8 C7A C2A -66.3(17)
C2A C7A C6A C5A 0.0
C8 C7A C6A C5A -180(2)
C7A C6A C5A C4A 0.0
C6A C5A C4A C3A 0.0
C5A C4A C3A C2A 0.0
C4A C3A C2A O2A 177(3)
C4A C3A C2A C7A 0.0
C6A C7A C2A O2A -177(2)
C8 C7A C2A O2A 3(2)
C6A C7A C2A C3A 0.0
C8 C7A C2A C3A 180(2)
C3A C2A O2A C1A -3(3)
C7A C2A O2A C1A 174(2)
